data_2006322
loop_
_publ_author_name
'Elias, Horst'
'Stock, Frank'
'R\"ohr, Caroline'

_publ_section_title
;
 A Dioxomolybdenum(VI) Complex with a New Enantiomerically Pure
 Tetrahydrosalen Ligand
;
_journal_issue 7
_journal_name_full 'Acta Crystallographica Section C'
_journal_page_first 862
_journal_page_last 864
_journal_paper_doi 10.1107/S0108270197003375
_journal_volume 53
_journal_year 1997
_chemical_formula_iupac '[Mo O2(C22 H28 N2 O2)], C H Cl3'
_chemical_formula_sum 'C23 H29 Cl3 Mo N2 O4'
_chemical_formula_weight 599.79
_chemical_name_systematic
;
 ?
;
_space_group_IT_number 4
_symmetry_cell_setting monoclinic
_symmetry_space_group_name_Hall 'P 2yb'
_symmetry_space_group_name_H-M 'P 1 21 1'
_audit_creation_method SHELXL
_cell_angle_alpha 90.00
_cell_angle_beta 105.22
_cell_angle_gamma 90.00
_cell_formula_units_Z 2
_cell_length_a 9.673(8)
_cell_length_b 11.935(9)
_cell_length_c 11.478(8)
_cell_measurement_reflns_used 21
_cell_measurement_temperature 293(2)
_cell_measurement_theta_max 17.2
_cell_measurement_theta_min 7.0
_cell_volume 1278.6(17)
_computing_data_collection 'XSCANS (Siemens, 1994)'
_computing_molecular_graphics 'ORTEP (Johnson, 1965)'
_computing_structure_refinement 'SHELXL-93 (Sheldrick, 1993)'
_computing_structure_solution 'SHELXS-86 (Sheldrick, 1990)'
_diffrn_ambient_temperature 293(2)
_diffrn_measurement_device 'Siemens P4'
_diffrn_measurement_method \w
_diffrn_radiation_monochromator graphite
_diffrn_radiation_source 'fine-focus sealed tube'
_diffrn_radiation_type MoK\a
_diffrn_radiation_wavelength 0.71070
_diffrn_reflns_av_R_equivalents 0.0258
_diffrn_reflns_av_sigmaI/netI 0.0092
_diffrn_reflns_limit_h_max 13
_diffrn_reflns_limit_h_min 0
_diffrn_reflns_limit_k_max 16
_diffrn_reflns_limit_k_min 0
_diffrn_reflns_limit_l_max 15
_diffrn_reflns_limit_l_min -16
_diffrn_reflns_number 3328
_diffrn_reflns_theta_max 27.5
_diffrn_reflns_theta_min 1.84
_diffrn_standards_decay_% 0
_diffrn_standards_interval_count 100
_diffrn_standards_number 3
_exptl_absorpt_coefficient_mu 0.858
_exptl_absorpt_correction_type none
_exptl_crystal_colour yellow
_exptl_crystal_density_diffrn 1.555
_exptl_crystal_description plate
_exptl_crystal_F_000 610
_exptl_crystal_size_max 0.50
_exptl_crystal_size_mid 0.40
_exptl_crystal_size_min 0.15
_refine_diff_density_max 1.03
_refine_diff_density_min -1.27
_refine_ls_abs_structure_details 'Flack (1983)'
_refine_ls_abs_structure_Flack -0.07(5)
_refine_ls_extinction_coef 0.044(3)
_refine_ls_extinction_method 'SHELXL93 (Sheldrick, 1993)'
_refine_ls_goodness_of_fit_all 1.066
_refine_ls_goodness_of_fit_obs 1.068
_refine_ls_hydrogen_treatment 'H atoms riding (CHCl~3~ H atoms not included)'
_refine_ls_matrix_type full
_refine_ls_number_parameters 323
_refine_ls_number_reflns 3074
_refine_ls_number_restraints 1
_refine_ls_restrained_S_all 1.066
_refine_ls_restrained_S_obs 1.068
_refine_ls_R_factor_all 0.0391
_refine_ls_R_factor_obs .0389
_refine_ls_shift/esd_max 0.198
_refine_ls_shift/esd_mean 0.015
_refine_ls_structure_factor_coef Fsqd
_refine_ls_weighting_details 'w = 1/[\s^2^(Fo^2^)+(0.0717P)^2^+0.4911P] where P = (Fo^2^+2Fc^2^)/3'
_refine_ls_weighting_scheme calc
_refine_ls_wR_factor_all 0.1014
_refine_ls_wR_factor_obs .1010
_reflns_number_observed 3047
_reflns_number_total 3074
_reflns_observed_criterion >2sigma(I)
_cod_data_source_file mu1300.cif
_cod_data_source_block 1
_cod_depositor_comments
;
The following automatic conversions were performed:

'_refine_ls_weighting_scheme' value 'calc w =
1/[\s^2^(Fo^2^)+(0.0717P)^2^+0.4911P] where P = (Fo^2^+2Fc^2^)/3' was
changed to 'calc'. New tag '_refine_ls_weighting_details' was
created. The value of the new tag was set to 'w =
1/[\s^2^(Fo^2^)+(0.0717P)^2^+0.4911P] where P = (Fo^2^+2Fc^2^)/3'.

Automatic conversion script
Id: cif_fix_values 3143 2015-03-26 13:38:13Z robertas 
;
_cod_original_cell_volume 1278.6(9)
_cod_original_sg_symbol_H-M 'P 21'
_cod_original_formula_sum '[Mo O2 (C22 H28 N2 O2)] C H Cl3'
_cod_database_code 2006322

loop_
_symmetry_equiv_pos_as_xyz
'x, y, z'
'-x, y+1/2, -z'

loop_
_atom_site_aniso_label
_atom_site_aniso_U_11
_atom_site_aniso_U_22
_atom_site_aniso_U_33
_atom_site_aniso_U_12
_atom_site_aniso_U_13
_atom_site_aniso_U_23
Mo1 .0438(2) .0579(2) .0338(2) -.0115(2) .00793(12) .0057(2)
O1A .067(2) .064(2) .059(2) -.004(2) .006(2) .016(2)
O1B .055(2) .102(3) .0451(15) -.018(2) .0175(12) .008(2)
O2A .044(2) .084(2) .0360(14) -.014(2) .0100(12) -.0063(15)
O2B .054(2) .052(2) .0437(15) -.0086(13) .0009(13) -.0012(13)
C1A .042(2) .051(2) .045(2) -.003(2) .001(2) .003(2)
C2A .059(3) .065(3) .045(3) -.004(2) .002(2) .000(2)
C3A .065(3) .061(3) .070(4) -.012(3) -.021(3) .009(3)
C4A .043(3) .070(4) .088(5) -.012(2) -.004(3) .015(3)
C5A .044(2) .063(3) .072(3) .002(2) .012(2) .016(3)
C6A .042(2) .047(2) .049(2) .002(2) .007(2) .010(2)
C7A .050(2) .053(3) .051(2) .011(2) .016(2) .004(2)
N1A .047(2) .0413(15) .035(2) -.0004(14) .0124(14) -.0002(13)
C1NA .070(3) .050(2) .047(2) -.003(2) .022(2) -.011(2)
C8A .036(2) .043(2) .034(2) -.0021(14) .0095(13) -.0009(14)
C9A .049(2) .063(3) .047(2) .002(2) .024(2) .006(2)
C10A .059(3) .065(3) .051(3) -.010(2) .019(2) .011(2)
C10B .066(3) .055(3) .047(2) .001(2) .010(2) .016(2)
C9B .052(3) .045(2) .054(3) .002(2) .016(2) .003(2)
C8B .038(2) .043(2) .035(2) -.0032(14) .0097(14) -.0034(14)
N1B .0380(15) .051(2) .037(2) -.0061(14) .0135(13) -.0088(14)
C1NB .058(3) .063(3) .040(2) -.005(2) .015(2) -.018(2)
C7B .041(2) .066(3) .055(2) .001(2) .021(2) -.010(2)
C6B .035(2) .073(3) .043(2) -.004(2) .012(2) .000(2)
C5B .043(2) .092(4) .060(3) .008(3) .010(2) .003(3)
C4B .052(3) .119(6) .060(3) .002(3) -.001(2) .003(4)
C3B .057(2) .128(6) .046(2) -.021(4) -.002(2) -.009(4)
C2B .055(2) .080(3) .045(2) -.015(2) .006(2) -.008(2)
C1B .041(2) .062(3) .038(2) -.011(2) .0096(13) .000(2)
C11 .124(6) .131(10) .037(2) -.007(5) .003(3) .002(4)
Cl1A .129(4) .080(3) .075(4) .013(3) .054(4) .008(2)
Cl1B .252(14) .161(11) .078(5) .024(10) .004(7) -.019(6)
Cl2A .090(5) .46(3) .107(8) -.096(12) -.009(6) .053(14)
Cl2B .097(4) .278(14) .056(3) -.054(6) .006(3) .022(6)
Cl3 .180(3) .137(3) .129(2) .051(2) .061(2) .012(2)

loop_
_atom_site_label
_atom_site_fract_x
_atom_site_fract_y
_atom_site_fract_z
_atom_site_U_iso_or_equiv
_atom_site_thermal_displace_type
_atom_site_calc_flag
_atom_site_refinement_flags
_atom_site_occupancy
_atom_site_disorder_group
_atom_site_type_symbol
Mo1 .28875(3) .39155(3) .46409(3) .04556(14) Uani d . 1 . Mo
O1A .2175(4) .5229(4) .4452(4) .0649(10) Uani d . 1 . O
O1B .4065(4) .3811(5) .3761(3) .0664(11) Uani d . 1 . O
O2A .1344(3) .3148(4) .3487(3) .0550(8) Uani d . 1 . O
O2B .4297(3) .4270(3) .6147(3) .0524(7) Uani d . 1 . O
C1A -.0042(5) .2892(4) .3313(4) .0481(9) Uani d . 1 . C
C2A -.0741(6) .2347(5) .2245(5) .0587(13) Uani d . 1 . C
H2A -.0240(6) .2166(5) .1683(5) .078(5) Uiso calc R 1 . H
C3A -.2176(7) .2077(6) .2021(7) .073(2) Uani d . 1 . C
H3A -.2637(7) .1733(6) .1296(7) .078(5) Uiso calc R 1 . H
C4A -.2928(7) .2309(6) .2850(7) .071(2) Uani d . 1 . C
H4A -.3890(7) .2116(6) .2701(7) .078(5) Uiso calc R 1 . H
C5A -.2225(5) .2836(5) .3917(6) .0605(13) Uani d . 1 . C
H5A -.2727(5) .2988(5) .4487(6) .078(5) Uiso calc R 1 . H
C6A -.0798(5) .3144(4) .4160(4) .0466(9) Uani d . 1 . C
C7A -.0143(4) .3815(5) .5275(4) .0507(10) Uani d . 1 . C
H7A1 -.0157(4) .4600(5) .5051(4) .058(6) Uiso calc R 1 . H
H7A2 -.0741(4) .3735(5) .5829(4) .058(6) Uiso calc R 1 . H
N1A .1355(4) .3506(3) .5926(3) .0411(7) Uani d . 1 . N
C1NA .1763(6) .4272(4) .6963(4) .0545(10) Uani d . 1 . C
HNA1 .2723(6) .4109(4) .7422(4) .078(5) Uiso calc R 1 . H
HNA2 .1119(6) .4176(4) .7465(4) .078(5) Uiso calc R 1 . H
HNA3 .1712(6) .5031(4) .6679(4) .078(5) Uiso calc R 1 . H
C8A .1430(4) .2289(3) .6288(3) .0376(7) Uani d . 1 . C
H8A .0840(4) .1865(3) .5606(3) .039(8) Uiso calc R 1 . H
C9A .0837(5) .2065(4) .7390(4) .0506(10) Uani d . 1 . C
H9A1 .1361(5) .2518(4) .8064(4) .061(8) Uiso calc R 1 . H
H9A2 -.0161(5) .2289(4) .7199(4) .061(8) Uiso calc R 1 . H
C10A .0959(6) .0848(5) .7757(6) .0578(13) Uani d . 1 . C
H1A1 .0385(6) .0396(5) .7106(6) .058(6) Uiso calc R 1 . H
H1A2 .0592(6) .0746(5) .8459(6) .058(6) Uiso calc R 1 . H
C10B .2514(6) .0464(5) .8050(5) .0567(12) Uani d . 1 . C
H1B1 .2577(6) -.0321(5) .8276(5) .058(6) Uiso calc R 1 . H
H1B2 .3085(6) .0893(5) .8723(5) .058(6) Uiso calc R 1 . H
C9B .3091(6) .0634(4) .6932(5) .0498(11) Uani d . 1 . C
H9B1 .4088(6) .0405(4) .7123(5) .061(8) Uiso calc R 1 . H
H9B2 .2556(6) .0164(4) .6279(5) .061(8) Uiso calc R 1 . H
C8B .2968(4) .1859(3) .6521(3) .0383(7) Uani d . 1 . C
H8B .3559(4) .2305(3) .7184(3) .039(8) Uiso calc R 1 . H
N1B .3520(3) .2059(3) .5436(3) .0411(7) Uani d . 1 . N
C1NB .2971(5) .1222(5) .4453(4) .0536(11) Uani d . 1 . C
HNB1 .1943(5) .1245(5) .4213(4) .078(5) Uiso calc R 1 . H
HNB2 .3284(5) .0486(5) .4743(4) .078(5) Uiso calc R 1 . H
HNB3 .3334(5) .1399(5) .3773(4) .078(5) Uiso calc R 1 . H
C7B .5117(4) .1971(5) .5754(4) .0526(10) Uani d . 1 . C
H7B1 .5442(4) .2161(5) .5048(4) .058(6) Uiso calc R 1 . H
H7B2 .5385(4) .1198(5) .5961(4) .058(6) Uiso calc R 1 . H
C6B .5882(4) .2706(5) .6781(4) .0499(10) Uani d . 1 . C
C5B .7061(6) .2282(7) .7647(5) .0656(15) Uani d . 1 . C
H5B .7356(6) .1550(7) .7575(5) .078(5) Uiso calc R 1 . H
C4B .7793(6) .2921(8) .8601(6) .080(2) Uani d . 1 . C
H4B .8590(6) .2629(8) .9157(6) .078(5) Uiso calc R 1 . H
C3B .7345(6) .3999(10) .8736(5) .080(2) Uani d . 1 . C
H3B .7839(6) .4427(10) .9390(5) .078(5) Uiso calc R 1 . H
C2B .6162(5) .4455(6) .7907(4) .0611(12) Uani d . 1 . C
H2B .5856(5) .5179(6) .8006(4) .078(5) Uiso calc R 1 . H
C1B .5443(4) .3799(5) .6922(3) .0471(10) Uani d . 1 . C
C11 .3029(10) .3680(9) .0956(5) .101(3) Uani d . 1 . C
Cl1A .2617(11) .2225(7) .0948(9) .090(2) Uani d P .50 . Cl
Cl1B .2736(18) .2336(14) .0806(12) .171(6) Uani d P .50 . Cl
Cl2A .4236(17) .411(3) .0359(10) .225(12) Uani d P .50 . Cl
Cl2B .4335(18) .379(2) .0047(8) .146(5) Uani d P .50 . Cl
Cl3 .1442(4) .4410(3) .0357(3) .1446(12) Uani d . 1 . Cl

loop_
_atom_type_symbol
_atom_type_description
_atom_type_scat_dispersion_real
_atom_type_scat_dispersion_imag
_atom_type_scat_source
Mo Mo -1.6832 .6857 'International Tables Vol C Tables 4.2.6.8 and 6.1.1.4'
O O .0106 .0060 'International Tables Vol C Tables 4.2.6.8 and 6.1.1.4'
C C .0033 .0016 'International Tables Vol C Tables 4.2.6.8 and 6.1.1.4'
N N .0061 .0033 'International Tables Vol C Tables 4.2.6.8 and 6.1.1.4'
H H .0000 .0000 'International Tables Vol C Tables 4.2.6.8 and 6.1.1.4'
Cl Cl .1484 .1585 'International Tables Vol C Tables 4.2.6.8 and 6.1.1.4'

loop_
_geom_angle_atom_site_label_1
_geom_angle_atom_site_label_2
_geom_angle_atom_site_label_3
_geom_angle
_geom_angle_publ_flag
O1A Mo1 O1B 107.5(2) y
O1A Mo1 O2B 94.5(2) y
O1B Mo1 O2B 96.9(2) y
O1A Mo1 O2A 97.7(2) y
O1B Mo1 O2A 94.3(2) y
O2B Mo1 O2A 160.11(15) y
O1A Mo1 N1A 88.3(2) y
O1B Mo1 N1A 163.9(2) y
O2B Mo1 N1A 84.25(13) y
O2A Mo1 N1A 80.50(13) y
O1A Mo1 N1B 161.3(2) y
O1B Mo1 N1B 90.8(2) y
O2B Mo1 N1B 79.32(13) y
O2A Mo1 N1B 84.15(15) y
N1A Mo1 N1B 73.55(12) y
C1A O2A Mo1 140.3(3) y
C1B O2B Mo1 139.3(3) y
O2A C1A C6A 122.4(4) n
O2A C1A C2A 118.2(5) n
C6A C1A C2A 119.4(4) n
C3A C2A C1A 120.3(6) n
C4A C3A C2A 120.9(6) n
C3A C4A C5A 118.6(6) n
C4A C5A C6A 122.0(6) n
C5A C6A C1A 118.7(5) n
C5A C6A C7A 119.2(5) n
C1A C6A C7A 121.9(4) n
N1A C7A C6A 115.6(4) y
C1NA N1A C7A 105.7(4) y
C1NA N1A C8A 113.2(3) y
C7A N1A C8A 110.3(4) y
C1NA N1A Mo1 107.1(3) y
C7A N1A Mo1 108.5(3) y
C8A N1A Mo1 111.9(2) y
N1A C8A C8B 110.2(3) y
N1A C8A C9A 113.0(3) y
C8B C8A C9A 110.6(3) y
C10A C9A C8A 112.1(4) n
C9A C10A C10B 110.6(4) n
C10A C10B C9B 109.2(4) n
C8B C9B C10B 111.5(4) n
N1B C8B C8A 110.1(3) y
N1B C8B C9B 113.1(4) y
C8A C8B C9B 111.6(4) y
C7B N1B C1NB 106.1(3) y
C7B N1B C8B 110.9(3) y
C1NB N1B C8B 112.8(3) y
C7B N1B Mo1 107.5(3) y
C1NB N1B Mo1 108.9(3) y
C8B N1B Mo1 110.5(2) y
N1B C7B C6B 114.5(4) y
C1B C6B C5B 118.2(5) n
C1B C6B C7B 122.4(4) n
C5B C6B C7B 119.3(5) n
C4B C5B C6B 121.4(7) n
C3B C4B C5B 119.9(6) n
C4B C3B C2B 120.9(7) n
C3B C2B C1B 118.5(7) n
O2B C1B C6B 122.4(4) n
O2B C1B C2B 116.6(5) n
C6B C1B C2B 121.0(5) n
Cl2A C11 Cl1B 113.6(15) ?
Cl2A C11 Cl3 109.9(12) ?
Cl1B C11 Cl3 109.9(8) ?
Cl2A C11 Cl1A 120.2(14) ?
Cl1B C11 Cl1A 7.1(6) ?
Cl3 C11 Cl1A 108.3(6) ?
Cl2A C11 Cl2B 16.2(18) ?
Cl1B C11 Cl2B 98.0(12) ?
Cl3 C11 Cl2B 113.9(8) ?
Cl1A C11 Cl2B 104.8(10) ?
Cl2B Cl2A C11 110.(5) ?
Cl2A Cl2B C11 54.(4) ?

loop_
_geom_bond_atom_site_label_1
_geom_bond_atom_site_label_2
_geom_bond_site_symmetry_2
_geom_bond_distance
_geom_bond_publ_flag
Mo1 O1A . 1.703(4) y
Mo1 O1B . 1.714(3) y
Mo1 O2B . 1.946(3) y
Mo1 O2A . 1.945(3) y
Mo1 N1A . 2.400(4) y
Mo1 N1B . 2.413(4) y
O2A C1A . 1.338(5) y
O2B C1B . 1.349(6) y
C1A C6A . 1.393(7) n
C1A C2A . 1.396(7) n
C2A C3A . 1.381(9) n
C3A C4A . 1.369(12) n
C4A C5A . 1.386(10) n
C5A C6A . 1.384(6) n
C6A C7A . 1.503(7) n
C7A N1A . 1.492(6) y
N1A C1NA . 1.470(6) y
N1A C8A . 1.508(5) y
C8A C8B . 1.529(5) y
C8A C9A . 1.544(5) n
C9A C10A . 1.508(8) n
C10A C10B . 1.524(8) n
C10B C9B . 1.541(8) n
C9B C8B . 1.531(6) n
C8B N1B . 1.498(5) y
N1B C7B . 1.496(5) y
N1B C1NB . 1.496(5) y
C7B C6B . 1.500(7) n
C6B C1B . 1.393(8) n
C6B C5B . 1.397(7) n
C5B C4B . 1.369(10) n
C4B C3B . 1.378(14) n
C3B C2B . 1.393(9) n
C2B C1B . 1.401(7) n
C11 Cl2A . 1.59(2) ?
C11 Cl1B . 1.63(2) ?
C11 Cl3 . 1.742(10) ?
C11 Cl1A . 1.781(14) ?
C11 Cl2B . 1.84(2) ?
Cl2A Cl2B . .55(5) ?
